data_1524863
loop_
_publ_author_name
'Markiv, V.Ya.'
'Shevchenko, I.P.'
'Belyavina, N.N.'
'Kuz'menko, P.P.'

_publ_section_title
;
 Crystal structures in the ternary system Sm-Cu-Ga
;
_journal_name_full
;
Dopovidi Akademii Nauk Ukrains'koi RSR, Seriya A: Fiziko-Matematichni Ta 
Tekhnichni Nauki
;
_journal_page_first 78
_journal_page_last 81
_journal_volume 48
_journal_year 1986
_chemical_formula_sum 'Cu46 Ga5 Sm14'
_space_group_IT_number 175
_symmetry_space_group_name_Hall '-P 6'
_symmetry_space_group_name_H-M 'P 6/m'
_cell_angle_alpha 90
_cell_angle_beta 90
_cell_angle_gamma 120
_cell_formula_units_Z 1
_cell_length_a 11.717
_cell_length_b 11.717
_cell_length_c 8.792
_cell_volume 1045.325
_citation_journal_id_ASTM DNUNDU
_cod_data_source_file Markiv_DNUNDU_1986_1457.cif
_cod_data_source_block Cu46Ga5Sm14
_cod_database_code 1524863

loop_
_symmetry_equiv_pos_as_xyz
x,y,z
x-y,x,z
-y,x-y,z
-x,-y,z
-x+y,-x,z
y,-x+y,z
-x,-y,-z
-x+y,-x,-z
y,-x+y,-z
x,y,-z
x-y,x,-z
-y,x-y,-z

loop_
_atom_site_label
_atom_site_type_symbol
_atom_site_fract_x
_atom_site_fract_y
_atom_site_fract_z
_atom_site_occupancy
_atom_site_U_iso_or_equiv
Cu1 Cu 0.3333 0.6667 0 0.902 0.0
Cu5 Cu 0.268 0.201 0.256 0.902 0.0
Ga4 Ga 0.254 0.064 0.5 0.098 0.0
Ga6 Ga 0.095 0.491 0.172 0.098 0.0
Cu7 Cu 0.136 0.362 0.172 0.902 0.0
Cu3 Cu 0.007 0.11 0 0.451 0.0
Sm1 Sm 0 0 0.279 1 0.0
Ga1 Ga 0.3333 0.6667 0 0.098 0.0
Ga5 Ga 0.268 0.201 0.256 0.098 0.0
Sm2 Sm 0.396 0.13 0 1 0.0
Ga2 Ga 0.3333 0.6667 0.32 0.098 0.0
Sm3 Sm 0.124 0.479 0.5 1 0.0
Ga7 Ga 0.136 0.362 0.172 0.098 0.0
Cu2 Cu 0.3333 0.6667 0.32 0.902 0.0
Cu6 Cu 0.095 0.491 0.172 0.902 0.0
Ga3 Ga 0.007 0.11 0 0.049 0.0
Cu4 Cu 0.254 0.064 0.5 0.902 0.0
